data_7709574
loop_
_publ_author_name
'Yin, Zhu-Bao'
'Wei, Junnian'
'Xi, Zhenfeng'

_publ_section_title
;
 Trisyl-based multidentate ligands: synthesis and their transition-metal
 complexes
;
_journal_name_full 'Dalton Transactions'
_journal_paper_doi 10.1039/D2DT00049K
_journal_year 2022
_chemical_formula_moiety 'C19 H47 Cl Cr N2 Si3'
_chemical_formula_sum 'C19 H47 Cl Cr N2 Si3'
_chemical_formula_weight 475.30
_chemical_properties_physical Air-sensitive,Moisture-sensitive
_space_group_crystal_system orthorhombic
_space_group_IT_number 29
_space_group_name_Hall 'P 2c -2ac'
_space_group_name_H-M_alt 'P c a 21'
_atom_sites_solution_hydrogens geom
_atom_sites_solution_primary dual
_audit_creation_date 2021-12-02
_audit_creation_method
;
Olex2 1.2
(compiled 2018.05.29 svn.r3508 for OlexSys, GUI svn.r5506)
;
_audit_update_record
;
2021-12-02 deposited with the CCDC.	2022-02-15 downloaded from the CCDC.
;
_cell_angle_alpha 90
_cell_angle_beta 90
_cell_angle_gamma 90
_cell_formula_units_Z 4
_cell_length_a 14.9573(6)
_cell_length_b 12.5606(4)
_cell_length_c 14.2562(5)
_cell_measurement_reflns_used 9768
_cell_measurement_temperature 180.00(10)
_cell_measurement_theta_max 29.5830
_cell_measurement_theta_min 2.7990
_cell_volume 2678.35(17)
_computing_cell_refinement 'CrysAlisPro 1.171.39.28b (Rigaku OD, 2015)'
_computing_data_collection 'CrysAlisPro 1.171.39.28b (Rigaku OD, 2015)'
_computing_data_reduction 'CrysAlisPro 1.171.39.28b (Rigaku OD, 2015)'
_computing_molecular_graphics 'Olex2 (Dolomanov et al., 2009)'
_computing_publication_material 'Olex2 (Dolomanov et al., 2009)'
_computing_structure_refinement 'ShelXL (Sheldrick, 2015)'
_computing_structure_solution 'ShelXT (Sheldrick, 2015)'
_diffrn_ambient_environment N~2~
_diffrn_ambient_temperature 180.00(10)
_diffrn_detector 'CCD plate'
_diffrn_measured_fraction_theta_full 0.998
_diffrn_measured_fraction_theta_max 0.999
_diffrn_measurement_details
;
List of Runs (angles in degrees, time in seconds):

  # Type    Start    End  Width  t~exp~   \w     \q     \k     \f   Frames
#--------------------------------------------------------------------------
  1  \w    -49.00  30.00   0.50    2.26    --   -1.70 -82.00  60.00  158
  2  \w    -25.00  16.00   0.50    2.26    --   -1.70  19.00-150.00   82
  3  \w    -40.00 -14.00   0.50    2.26    --    1.90 -57.00  90.00   52
  4  \w    -84.00 -57.00   0.50    2.26    --    1.90 -19.00-150.00   54
  5  \w    -11.00  21.00   0.50    2.26    --    1.90  37.00 -90.00   64
;
_diffrn_measurement_device 'four-circle diffractometer'
_diffrn_measurement_device_type 'XtaLAB AFC12 (RINC): Kappa single'
_diffrn_measurement_method '\w scans'
_diffrn_orient_matrix_type 'CrysAlisPro convention (1999,Acta A55,543-557)'
_diffrn_orient_matrix_UB_11 -0.0078689000
_diffrn_orient_matrix_UB_12 0.0421797000
_diffrn_orient_matrix_UB_13 0.0320576000
_diffrn_orient_matrix_UB_21 -0.0042962000
_diffrn_orient_matrix_UB_22 -0.0373525000
_diffrn_orient_matrix_UB_23 0.0370188000
_diffrn_orient_matrix_UB_31 0.0465564000
_diffrn_orient_matrix_UB_32 0.0037332000
_diffrn_orient_matrix_UB_33 0.0088816000
_diffrn_radiation_monochromator graphite
_diffrn_radiation_probe x-ray
_diffrn_radiation_type MoK\a
_diffrn_radiation_wavelength 0.71073
_diffrn_reflns_av_R_equivalents 0.0337
_diffrn_reflns_av_unetI/netI 0.0345
_diffrn_reflns_Laue_measured_fraction_full 0.998
_diffrn_reflns_Laue_measured_fraction_max 0.999
_diffrn_reflns_limit_h_max 17
_diffrn_reflns_limit_h_min -19
_diffrn_reflns_limit_k_max 16
_diffrn_reflns_limit_k_min -16
_diffrn_reflns_limit_l_max 18
_diffrn_reflns_limit_l_min -18
_diffrn_reflns_number 20081
_diffrn_reflns_point_group_measured_fraction_full 0.999
_diffrn_reflns_point_group_measured_fraction_max 0.999
_diffrn_reflns_theta_full 25.242
_diffrn_reflns_theta_max 27.480
_diffrn_reflns_theta_min 2.724
_diffrn_source 'fine-focus sealed X-ray tube'
_diffrn_source_type 'Enhance (Mo) X-ray Source'
_exptl_absorpt_coefficient_mu 0.668
_exptl_absorpt_correction_T_max 1.00000
_exptl_absorpt_correction_T_min 0.73410
_exptl_absorpt_correction_type multi-scan
_exptl_absorpt_process_details
;
CrysAlisPro 1.171.39.28b (Rigaku Oxford Diffraction, 2015)
Empirical absorption correction using spherical harmonics,
 implemented in SCALE3 ABSPACK scaling algorithm.
;
_exptl_crystal_colour 'clear light blue'
_exptl_crystal_colour_lustre clear
_exptl_crystal_colour_modifier light
_exptl_crystal_colour_primary blue
_exptl_crystal_density_diffrn 1.179
_exptl_crystal_description block
_exptl_crystal_F_000 1032
_exptl_crystal_size_max 0.2
_exptl_crystal_size_mid 0.2
_exptl_crystal_size_min 0.2
_refine_diff_density_max 1.049
_refine_diff_density_min -0.283
_refine_diff_density_rms 0.081
_refine_ls_abs_structure_details
;
 Refined as an inversion twin.
;
_refine_ls_abs_structure_Flack 0.48(3)
_refine_ls_extinction_method none
_refine_ls_goodness_of_fit_ref 1.051
_refine_ls_hydrogen_treatment constr
_refine_ls_matrix_type full
_refine_ls_number_parameters 318
_refine_ls_number_reflns 6010
_refine_ls_number_restraints 258
_refine_ls_restrained_S_all 1.060
_refine_ls_R_factor_all 0.0437
_refine_ls_R_factor_gt 0.0413
_refine_ls_shift/su_max 0.000
_refine_ls_shift/su_mean 0.000
_refine_ls_structure_factor_coef Fsqd
_refine_ls_weighting_details
;
 w=1/[\s^2^(Fo^2^)+(0.0789P)^2^+0.3538P]
 where P=(Fo^2^+2Fc^2^)/3
;
_refine_ls_weighting_scheme calc
_refine_ls_wR_factor_gt 0.1056
_refine_ls_wR_factor_ref 0.1074
_reflns_Friedel_coverage 0.920
_reflns_Friedel_fraction_full 0.999
_reflns_Friedel_fraction_max 1.000
_reflns_number_gt 5694
_reflns_number_total 6010
_reflns_threshold_expression 'I > 2\s(I)'
_cod_data_source_file d2dt00049k2.cif
_cod_data_source_block exp_6945_CCDC1
_cod_database_code 7709574
_shelxl_version_number 2013-2
_chemical_oxdiff_formula 'C H N Si Cr Cl'
_shelx_space_group_comment
;
The symmetry employed for this shelxl refinement is uniquely defined
by the following loop, which should always be used as a source of
symmetry information in preference to the above space-group names.
They are only intended as comments.
;
_shelx_estimated_absorpt_t_max 0.878
_shelx_estimated_absorpt_t_min 0.878
_reflns_odcompleteness_completeness 99.77
_reflns_odcompleteness_iscentric 1
_reflns_odcompleteness_theta 27.42
_olex2_refinement_description
;
1. Twinned data refinement
 Scales: 0.52(3)
 0.48(3)
2. Fixed Uiso
 At 1.2 times of:
  All C(H) groups, All C(H,H) groups
 At 1.5 times of:
  All C(H,H,H) groups
3. Restrained distances
 C17A-C18A = C18-C17 = C19A-C17A = C19-C17
 1.54 with sigma of 0.01
4. Uiso/Uaniso restraints and constraints
C1 \\sim C2 \\sim H2C \\sim C3 \\sim C1A \\sim C2A \\sim H2AC \\sim C3A: within
3A with sigma of 0.005 and sigma for terminal atoms of 0.01
C17 \\sim C18 \\sim C19 \\sim C17A \\sim C18A \\sim C19A: within 3A with sigma
of 0.01 and sigma for terminal atoms of 0.02
Uanis(C2A) \\sim Ueq, Uanis(C2) \\sim Ueq, Uanis(C1) \\sim Ueq, Uanis(C1A)
\\sim Ueq, Uanis(C3A) \\sim Ueq, Uanis(C3) \\sim Ueq: with sigma of 0.1 and
sigma for terminal atoms of 0.2
Uanis(C17) \\sim Ueq, Uanis(C18A) \\sim Ueq, Uanis(C19A) \\sim Ueq, Uanis(C17A)
\\sim Ueq, Uanis(C18) \\sim Ueq, Uanis(C19) \\sim Ueq: with sigma of 0.1 and
sigma for terminal atoms of 0.2
5. Others
 Sof(Si1A)=Sof(C1A)=Sof(H1AA)=Sof(H1AB)=Sof(H1AC)=Sof(C2A)=Sof(H2AA)=Sof(H2AB)=
 Sof(H2AC)=Sof(C3A)=Sof(H3AA)=Sof(H3AB)=Sof(H3AC)=Sof(C17A)=Sof(H17A)=Sof(C18A)=
 Sof(H18D)=Sof(H18E)=Sof(H18F)=Sof(C19A)=Sof(H19D)=Sof(H19E)=Sof(H19F)=1-FVAR(1)
 Sof(Si1)=Sof(C1)=Sof(H1A)=Sof(H1B)=Sof(H1C)=Sof(C2)=Sof(H2A)=Sof(H2B)=
 Sof(H2C)=Sof(C3)=Sof(H3A)=Sof(H3B)=Sof(H3C)=Sof(C17)=Sof(H17)=Sof(C18)=
 Sof(H18A)=Sof(H18B)=Sof(H18C)=Sof(C19)=Sof(H19A)=Sof(H19B)=Sof(H19C)=FVAR(1)
6.a Ternary CH refined with riding coordinates:
 C14(H14), C17(H17), C17A(H17A)
6.b Secondary CH2 refined with riding coordinates:
 C10(H10A,H10B), C12(H12A,H12B), C13(H13A,H13B)
6.c Idealised Me refined as rotating group:
 C5(H5A,H5B,H5C), C6(H6A,H6B,H6C), C7(H7A,H7B,H7C), C8(H8A,H8B,H8C), C9(H9A,
 H9B,H9C), C11(H11A,H11B,H11C), C15(H15A,H15B,H15C), C16(H16A,H16B,H16C),
 C1(H1A,H1B,H1C), C2(H2A,H2B,H2C), C3(H3A,H3B,H3C), C18(H18A,H18B,H18C),
 C19(H19A,H19B,H19C), C1A(H1AA,H1AB,H1AC), C2A(H2AA,H2AB,H2AC), C3A(H3AA,H3AB,
 H3AC), C18A(H18D,H18E,H18F), C19A(H19D,H19E,H19F)
;
_olex2_submission_special_instructions 'No special instructions were received'
_oxdiff_exptl_absorpt_empirical_details
;
Empirical correction (ABSPACK) includes:
- Absorption correction using spherical harmonics
- Frame scaling
;
_oxdiff_exptl_absorpt_empirical_full_max 1.304
_oxdiff_exptl_absorpt_empirical_full_min 0.827

loop_
_space_group_symop_operation_xyz
'x, y, z'
'-x, -y, z+1/2'
'x+1/2, -y, z'
'-x+1/2, y, z+1/2'

loop_
_atom_site_label
_atom_site_type_symbol
_atom_site_fract_x
_atom_site_fract_y
_atom_site_fract_z
_atom_site_U_iso_or_equiv
_atom_site_adp_type
_atom_site_occupancy
_atom_site_site_symmetry_order
_atom_site_calc_flag
_atom_site_refinement_flags_posn
_atom_site_refinement_flags_adp
_atom_site_refinement_flags_occupancy
_atom_site_disorder_assembly
_atom_site_disorder_group
Cr1 Cr 0.38491(3) 0.62330(4) 0.48115(4) 0.02165(14) Uani 1 1 d . . . . .
Cl1 Cl 0.52427(6) 0.57804(8) 0.41671(7) 0.0357(2) Uani 1 1 d . . . . .
Si2 Si 0.48011(7) 0.81905(9) 0.60310(7) 0.0291(2) Uani 1 1 d . . . . .
Si3 Si 0.29246(7) 0.85094(8) 0.52649(8) 0.0323(2) Uani 1 1 d . . . . .
N1 N 0.2463(2) 0.6355(2) 0.5165(2) 0.0299(6) Uani 1 1 d . . . . .
N2 N 0.3515(2) 0.4456(2) 0.4925(2) 0.0300(6) Uani 1 1 d . . . . .
C4 C 0.4063(2) 0.7970(2) 0.4995(2) 0.0205(6) Uani 1 1 d . . . . .
C5 C 0.5137(3) 0.9620(4) 0.6189(3) 0.0468(11) Uani 1 1 d . . . . .
H5A H 0.5471 0.9852 0.5651 0.070 Uiso 1 1 calc GR . . . .
H5B H 0.5500 0.9687 0.6741 0.070 Uiso 1 1 calc GR . . . .
H5C H 0.4611 1.0052 0.6255 0.070 Uiso 1 1 calc GR . . . .
C6 C 0.4308(3) 0.7739(4) 0.7182(3) 0.0436(10) Uani 1 1 d . . . . .
H6A H 0.3821 0.8198 0.7350 0.065 Uiso 1 1 calc GR . . . .
H6B H 0.4759 0.7767 0.7661 0.065 Uiso 1 1 calc GR . . . .
H6C H 0.4094 0.7022 0.7121 0.065 Uiso 1 1 calc GR . . . .
C7 C 0.5900(3) 0.7445(5) 0.5995(3) 0.0481(11) Uani 1 1 d . . . . .
H7A H 0.5786 0.6693 0.5970 0.072 Uiso 1 1 calc GR . . . .
H7B H 0.6240 0.7607 0.6548 0.072 Uiso 1 1 calc GR . . . .
H7C H 0.6231 0.7656 0.5449 0.072 Uiso 1 1 calc GR . . . .
C8 C 0.2259(3) 0.9065(4) 0.4253(4) 0.0556(13) Uani 1 1 d . . . . .
H8A H 0.2357 0.9818 0.4210 0.083 Uiso 1 1 calc GR . . . .
H8B H 0.1635 0.8929 0.4354 0.083 Uiso 1 1 calc GR . . . .
H8C H 0.2447 0.8729 0.3681 0.083 Uiso 1 1 calc GR . . . .
C9 C 0.2786(3) 0.9586(4) 0.6169(4) 0.0508(12) Uani 1 1 d . . . . .
H9A H 0.3160 0.9435 0.6699 0.076 Uiso 1 1 calc GR . . . .
H9B H 0.2173 0.9614 0.6367 0.076 Uiso 1 1 calc GR . . . .
H9C H 0.2953 1.0259 0.5902 0.076 Uiso 1 1 calc GR . . . .
C10 C 0.2299(3) 0.7321(3) 0.5760(3) 0.0382(9) Uani 1 1 d . . . . .
H10A H 0.2498 0.7185 0.6397 0.046 Uiso 1 1 calc R . . . .
H10B H 0.1664 0.7475 0.5778 0.046 Uiso 1 1 calc R . . . .
C11 C 0.1905(3) 0.6443(4) 0.4304(4) 0.0438(10) Uani 1 1 d . . . . .
H11A H 0.1293 0.6563 0.4478 0.066 Uiso 1 1 calc GR . . . .
H11B H 0.1949 0.5795 0.3950 0.066 Uiso 1 1 calc GR . . . .
H11C H 0.2114 0.7027 0.3929 0.066 Uiso 1 1 calc GR . . . .
C12 C 0.2224(3) 0.5368(4) 0.5683(3) 0.0417(9) Uani 1 1 d . . . . .
H12A H 0.1579 0.5329 0.5750 0.050 Uiso 1 1 calc R . . . .
H12B H 0.2482 0.5396 0.6307 0.050 Uiso 1 1 calc R . . . .
C13 C 0.2553(3) 0.4387(3) 0.5186(3) 0.0410(9) Uani 1 1 d . . . . .
H13A H 0.2465 0.3774 0.5590 0.049 Uiso 1 1 calc R . . . .
H13B H 0.2201 0.4279 0.4623 0.049 Uiso 1 1 calc R . . . .
C14 C 0.3688(4) 0.3886(3) 0.4013(3) 0.0424(10) Uani 1 1 d . . . . .
H14 H 0.4338 0.3832 0.3945 0.051 Uiso 1 1 calc R . . . .
C15 C 0.3350(4) 0.4528(4) 0.3175(3) 0.0516(12) Uani 1 1 d . . . . .
H15A H 0.2709 0.4551 0.3185 0.077 Uiso 1 1 calc GR . . . .
H15B H 0.3547 0.4198 0.2604 0.077 Uiso 1 1 calc GR . . . .
H15C H 0.3582 0.5240 0.3208 0.077 Uiso 1 1 calc GR . . . .
C16 C 0.3318(7) 0.2756(5) 0.3930(6) 0.100(3) Uani 1 1 d . . . . .
H16A H 0.3586 0.2313 0.4401 0.149 Uiso 1 1 calc GR . . . .
H16B H 0.3453 0.2477 0.3320 0.149 Uiso 1 1 calc GR . . . .
H16C H 0.2681 0.2769 0.4018 0.149 Uiso 1 1 calc GR . . . .
Si1 Si 0.4512(3) 0.8580(2) 0.3911(3) 0.0173(9) Uani 0.572(15) 1 d . . P A 1
C1 C 0.3976(7) 0.7941(12) 0.2835(9) 0.028(2) Uani 0.572(15) 1 d . U P A 1
H1A H 0.4166 0.7213 0.2788 0.042 Uiso 0.572(15) 1 calc GR . P A 1
H1B H 0.4156 0.8321 0.2282 0.042 Uiso 0.572(15) 1 calc GR . P A 1
H1C H 0.3337 0.7968 0.2894 0.042 Uiso 0.572(15) 1 calc GR . P A 1
C2 C 0.5817(14) 0.8418(15) 0.3774(19) 0.040(3) Uani 0.572(15) 1 d . U P A 1
H2A H 0.6111 0.8720 0.4310 0.060 Uiso 0.572(15) 1 calc GR . P A 1
H2B H 0.6012 0.8780 0.3217 0.060 Uiso 0.572(15) 1 calc GR . P A 1
H2C H 0.5964 0.7676 0.3727 0.060 Uiso 0.572(15) 1 calc GR U P A 1
C3 C 0.4197(10) 1.0047(19) 0.3842(16) 0.042(3) Uani 0.572(15) 1 d . U P A 1
H3A H 0.3587 1.0112 0.3640 0.063 Uiso 0.572(15) 1 calc GR . P A 1
H3B H 0.4581 1.0401 0.3402 0.063 Uiso 0.572(15) 1 calc GR . P A 1
H3C H 0.4263 1.0367 0.4449 0.063 Uiso 0.572(15) 1 calc GR . P A 1
C17 C 0.4116(18) 0.3995(11) 0.5754(11) 0.043(3) Uani 0.572(15) 1 d D U P A 1
H17 H 0.4674 0.3731 0.5478 0.052 Uiso 0.572(15) 1 calc R . P A 1
C18 C 0.3682(10) 0.3072(9) 0.6291(9) 0.071(3) Uani 0.572(15) 1 d D U P A 1
H18A H 0.3182 0.3334 0.6644 0.107 Uiso 0.572(15) 1 calc GR . P A 1
H18B H 0.4112 0.2764 0.6711 0.107 Uiso 0.572(15) 1 calc GR . P A 1
H18C H 0.3482 0.2541 0.5854 0.107 Uiso 0.572(15) 1 calc GR . P A 1
C19 C 0.4353(12) 0.4862(12) 0.6452(10) 0.051(3) Uani 0.572(15) 1 d D U P A 1
H19A H 0.4740 0.5373 0.6157 0.077 Uiso 0.572(15) 1 calc GR . P A 1
H19B H 0.4652 0.4553 0.6981 0.077 Uiso 0.572(15) 1 calc GR . P A 1
H19C H 0.3817 0.5211 0.6658 0.077 Uiso 0.572(15) 1 calc GR . P A 1
Si1A Si 0.4592(7) 0.8518(7) 0.3909(6) 0.063(3) Uani 0.428(15) 1 d . . P A 2
C1A C 0.4218(15) 0.788(2) 0.2813(19) 0.048(3) Uani 0.428(15) 1 d . U P A 2
H1AA H 0.4442 0.7168 0.2786 0.072 Uiso 0.428(15) 1 calc GR U P A 2
H1AB H 0.4441 0.8280 0.2287 0.072 Uiso 0.428(15) 1 calc GR . P A 2
H1AC H 0.3577 0.7871 0.2795 0.072 Uiso 0.428(15) 1 calc GR . P A 2
C2A C 0.570(2) 0.856(2) 0.373(3) 0.045(3) Uani 0.428(15) 1 d . U P A 2
H2AA H 0.5983 0.8959 0.4217 0.067 Uiso 0.428(15) 1 calc GR . P A 2
H2AB H 0.5822 0.8890 0.3132 0.067 Uiso 0.428(15) 1 calc GR . P A 2
H2AC H 0.5937 0.7846 0.3722 0.067 Uiso 0.428(15) 1 calc GR U P A 2
C3A C 0.4450(14) 1.006(2) 0.380(2) 0.040(3) Uani 0.428(15) 1 d . U P A 2
H3AA H 0.3872 1.0265 0.4027 0.059 Uiso 0.428(15) 1 calc GR . P A 2
H3AB H 0.4502 1.0264 0.3148 0.059 Uiso 0.428(15) 1 calc GR . P A 2
H3AC H 0.4905 1.0413 0.4155 0.059 Uiso 0.428(15) 1 calc GR U P A 2
C17A C 0.417(3) 0.4012(12) 0.5544(16) 0.044(4) Uani 0.428(15) 1 d D U P A 2
H17A H 0.4751 0.4173 0.5264 0.052 Uiso 0.428(15) 1 calc R . P A 2
C18A C 0.4171(11) 0.2803(10) 0.5754(11) 0.059(4) Uani 0.428(15) 1 d D U P A 2
H18D H 0.3577 0.2577 0.5912 0.088 Uiso 0.428(15) 1 calc GR . P A 2
H18E H 0.4566 0.2661 0.6270 0.088 Uiso 0.428(15) 1 calc GR . P A 2
H18F H 0.4373 0.2423 0.5209 0.088 Uiso 0.428(15) 1 calc GR . P A 2
C19A C 0.4152(19) 0.4581(18) 0.6484(16) 0.063(5) Uani 0.428(15) 1 d D U P A 2
H19D H 0.4032 0.5323 0.6388 0.094 Uiso 0.428(15) 1 calc GR . P A 2
H19E H 0.4720 0.4499 0.6787 0.094 Uiso 0.428(15) 1 calc GR . P A 2
H19F H 0.3692 0.4278 0.6872 0.094 Uiso 0.428(15) 1 calc GR . P A 2

loop_
_atom_site_aniso_label
_atom_site_aniso_U_11
_atom_site_aniso_U_22
_atom_site_aniso_U_33
_atom_site_aniso_U_23
_atom_site_aniso_U_13
_atom_site_aniso_U_12
Cr1 0.0208(2) 0.0203(2) 0.0239(3) 0.00001(19) 0.0017(2) -0.00042(17)
Cl1 0.0300(4) 0.0332(4) 0.0440(5) -0.0023(4) 0.0091(4) 0.0041(3)
Si2 0.0293(5) 0.0405(6) 0.0174(4) -0.0061(4) -0.0008(4) -0.0027(4)
Si3 0.0288(5) 0.0297(5) 0.0384(6) -0.0072(4) -0.0013(4) 0.0066(4)
N1 0.0259(14) 0.0313(15) 0.0324(15) -0.0015(11) 0.0015(12) -0.0028(12)
N2 0.0317(14) 0.0254(13) 0.0329(16) 0.0039(12) -0.0029(12) -0.0051(12)
C4 0.0230(14) 0.0222(14) 0.0163(15) -0.0008(10) -0.0002(11) -0.0002(11)
C5 0.048(2) 0.050(3) 0.043(3) -0.017(2) 0.0047(19) -0.017(2)
C6 0.057(3) 0.052(2) 0.0215(17) -0.0069(16) 0.0020(17) -0.008(2)
C7 0.038(2) 0.069(3) 0.037(2) -0.008(2) -0.0120(18) 0.015(2)
C8 0.047(3) 0.047(3) 0.073(3) 0.006(2) -0.017(2) 0.017(2)
C9 0.044(2) 0.043(2) 0.066(3) -0.025(2) 0.004(2) 0.009(2)
C10 0.0311(18) 0.040(2) 0.043(2) -0.0090(18) 0.0090(16) 0.0021(16)
C11 0.036(2) 0.048(2) 0.048(2) -0.0048(19) -0.0138(18) 0.0033(18)
C12 0.0352(19) 0.044(2) 0.046(2) 0.0051(18) 0.0112(17) -0.0118(17)
C13 0.040(2) 0.0320(19) 0.052(2) 0.0028(17) 0.0018(18) -0.0126(16)
C14 0.054(2) 0.030(2) 0.042(2) -0.0051(17) 0.005(2) 0.0009(18)
C15 0.066(3) 0.055(3) 0.034(2) -0.009(2) -0.005(2) -0.006(3)
C16 0.165(8) 0.043(3) 0.091(5) -0.024(3) 0.049(6) -0.029(4)
Si1 0.0289(14) 0.0074(12) 0.0155(17) -0.0041(9) 0.0037(11) 0.0028(11)
C1 0.039(5) 0.038(4) 0.008(3) -0.002(2) -0.003(4) 0.000(4)
C2 0.041(5) 0.037(5) 0.042(4) -0.003(4) 0.017(4) -0.014(4)
C3 0.046(7) 0.038(4) 0.041(4) 0.010(3) 0.017(6) -0.004(6)
C17 0.050(5) 0.046(5) 0.033(6) 0.013(4) -0.019(6) 0.005(4)
C18 0.095(8) 0.051(5) 0.068(6) 0.028(5) -0.019(6) -0.012(5)
C19 0.069(7) 0.055(8) 0.030(4) 0.008(5) -0.020(4) -0.008(5)
Si1A 0.085(5) 0.084(6) 0.021(3) 0.015(3) -0.004(3) -0.041(4)
C1A 0.054(7) 0.052(5) 0.037(5) 0.009(4) 0.009(6) 0.006(6)
C2A 0.050(6) 0.043(5) 0.041(5) 0.006(4) 0.014(5) -0.002(5)
C3A 0.050(8) 0.028(5) 0.041(5) 0.007(4) 0.011(7) -0.009(7)
C17A 0.063(7) 0.029(5) 0.040(8) 0.018(5) -0.013(7) 0.002(5)
C18A 0.072(7) 0.047(6) 0.058(7) 0.021(5) -0.016(6) 0.004(5)
C19A 0.084(11) 0.055(9) 0.049(7) 0.022(7) -0.018(7) -0.001(8)

loop_
_atom_type_symbol
_atom_type_description
_atom_type_scat_dispersion_real
_atom_type_scat_dispersion_imag
_atom_type_scat_source
C C 0.0033 0.0016 'International Tables Vol C Tables 4.2.6.8 and 6.1.1.4'
H H 0.0000 0.0000 'International Tables Vol C Tables 4.2.6.8 and 6.1.1.4'
Cl Cl 0.1484 0.1585 'International Tables Vol C Tables 4.2.6.8 and 6.1.1.4'
Cr Cr 0.3209 0.6236 'International Tables Vol C Tables 4.2.6.8 and 6.1.1.4'
N N 0.0061 0.0033 'International Tables Vol C Tables 4.2.6.8 and 6.1.1.4'
Si Si 0.0817 0.0704 'International Tables Vol C Tables 4.2.6.8 and 6.1.1.4'

loop_
_geom_angle_atom_site_label_1
_geom_angle_atom_site_label_2
_geom_angle_atom_site_label_3
_geom_angle
_geom_angle_site_symmetry_1
_geom_angle_site_symmetry_3
_geom_angle_publ_flag
N1 Cr1 Cl1 165.94(9) . . ?
N1 Cr1 N2 80.91(11) . . ?
N1 Cr1 C4 92.36(12) . . ?
N2 Cr1 Cl1 89.15(9) . . ?
C4 Cr1 Cl1 99.00(9) . . ?
C4 Cr1 N2 168.35(12) . . ?
C4 Si2 C5 113.3(2) . . ?
C4 Si2 C6 114.38(18) . . ?
C4 Si2 C7 114.81(17) . . ?
C5 Si2 C6 106.7(2) . . ?
C5 Si2 C7 104.1(2) . . ?
C6 Si2 C7 102.4(2) . . ?
C4 Si3 C8 117.2(2) . . ?
C4 Si3 C9 120.11(18) . . ?
C4 Si3 C10 103.88(16) . . ?
C8 Si3 C10 108.4(2) . . ?
C9 Si3 C8 101.5(3) . . ?
C9 Si3 C10 104.8(2) . . ?
C10 N1 Cr1 110.4(2) . . ?
C11 N1 Cr1 110.7(3) . . ?
C11 N1 C10 108.4(3) . . ?
C12 N1 Cr1 106.9(2) . . ?
C12 N1 C10 110.7(3) . . ?
C12 N1 C11 109.7(3) . . ?
C13 N2 Cr1 106.5(2) . . ?
C13 N2 C14 110.7(3) . . ?
C13 N2 C17 109.8(8) . . ?
C14 N2 Cr1 111.3(2) . . ?
C14 N2 C17 111.8(7) . . ?
C17 N2 Cr1 106.5(5) . . ?
C17A N2 Cr1 105.9(9) . . ?
C17A N2 C13 118.9(13) . . ?
C17A N2 C14 103.4(10) . . ?
Si2 C4 Cr1 108.95(15) . . ?
Si2 C4 Si3 108.80(15) . . ?
Si2 C4 Si1A 110.5(3) . . ?
Si3 C4 Cr1 104.42(15) . . ?
Si1 C4 Cr1 111.11(17) . . ?
Si1 C4 Si2 112.6(2) . . ?
Si1 C4 Si3 110.60(19) . . ?
Si1A C4 Cr1 108.9(3) . . ?
Si1A C4 Si3 115.0(4) . . ?
Si2 C5 H5A 109.5 . . ?
Si2 C5 H5B 109.5 . . ?
Si2 C5 H5C 109.5 . . ?
H5A C5 H5B 109.5 . . ?
H5A C5 H5C 109.5 . . ?
H5B C5 H5C 109.5 . . ?
Si2 C6 H6A 109.5 . . ?
Si2 C6 H6B 109.5 . . ?
Si2 C6 H6C 109.5 . . ?
H6A C6 H6B 109.5 . . ?
H6A C6 H6C 109.5 . . ?
H6B C6 H6C 109.5 . . ?
Si2 C7 H7A 109.5 . . ?
Si2 C7 H7B 109.5 . . ?
Si2 C7 H7C 109.5 . . ?
H7A C7 H7B 109.5 . . ?
H7A C7 H7C 109.5 . . ?
H7B C7 H7C 109.5 . . ?
Si3 C8 H8A 109.5 . . ?
Si3 C8 H8B 109.5 . . ?
Si3 C8 H8C 109.5 . . ?
H8A C8 H8B 109.5 . . ?
H8A C8 H8C 109.5 . . ?
H8B C8 H8C 109.5 . . ?
Si3 C9 H9A 109.5 . . ?
Si3 C9 H9B 109.5 . . ?
Si3 C9 H9C 109.5 . . ?
H9A C9 H9B 109.5 . . ?
H9A C9 H9C 109.5 . . ?
H9B C9 H9C 109.5 . . ?
Si3 C10 H10A 109.6 . . ?
Si3 C10 H10B 109.6 . . ?
N1 C10 Si3 110.2(3) . . ?
N1 C10 H10A 109.6 . . ?
N1 C10 H10B 109.6 . . ?
H10A C10 H10B 108.1 . . ?
N1 C11 H11A 109.5 . . ?
N1 C11 H11B 109.5 . . ?
N1 C11 H11C 109.5 . . ?
H11A C11 H11B 109.5 . . ?
H11A C11 H11C 109.5 . . ?
H11B C11 H11C 109.5 . . ?
N1 C12 H12A 109.3 . . ?
N1 C12 H12B 109.3 . . ?
N1 C12 C13 111.7(3) . . ?
H12A C12 H12B 107.9 . . ?
C13 C12 H12A 109.3 . . ?
C13 C12 H12B 109.3 . . ?
N2 C13 C12 112.8(3) . . ?
N2 C13 H13A 109.0 . . ?
N2 C13 H13B 109.0 . . ?
C12 C13 H13A 109.0 . . ?
C12 C13 H13B 109.0 . . ?
H13A C13 H13B 107.8 . . ?
N2 C14 H14 106.7 . . ?
N2 C14 C15 111.6(4) . . ?
N2 C14 C16 116.5(4) . . ?
C15 C14 H14 106.7 . . ?
C16 C14 H14 106.7 . . ?
C16 C14 C15 108.1(5) . . ?
C14 C15 H15A 109.5 . . ?
C14 C15 H15B 109.5 . . ?
C14 C15 H15C 109.5 . . ?
H15A C15 H15B 109.5 . . ?
H15A C15 H15C 109.5 . . ?
H15B C15 H15C 109.5 . . ?
C14 C16 H16A 109.5 . . ?
C14 C16 H16B 109.5 . . ?
C14 C16 H16C 109.5 . . ?
H16A C16 H16B 109.5 . . ?
H16A C16 H16C 109.5 . . ?
H16B C16 H16C 109.5 . . ?
C4 Si1 C1 110.2(5) . . ?
C4 Si1 C2 113.6(8) . . ?
C4 Si1 C3 110.7(6) . . ?
C1 Si1 C2 107.0(8) . . ?
C3 Si1 C1 105.1(8) . . ?
C3 Si1 C2 109.8(7) . . ?
Si1 C1 H1A 109.5 . . ?
Si1 C1 H1B 109.5 . . ?
Si1 C1 H1C 109.5 . . ?
H1A C1 H1B 109.5 . . ?
H1A C1 H1C 109.5 . . ?
H1B C1 H1C 109.5 . . ?
Si1 C2 H2A 109.5 . . ?
Si1 C2 H2B 109.5 . . ?
Si1 C2 H2C 109.5 . . ?
H2A C2 H2B 109.5 . . ?
H2A C2 H2C 109.5 . . ?
H2B C2 H2C 109.5 . . ?
Si1 C3 H3A 109.5 . . ?
Si1 C3 H3B 109.5 . . ?
Si1 C3 H3C 109.5 . . ?
H3A C3 H3B 109.5 . . ?
H3A C3 H3C 109.5 . . ?
H3B C3 H3C 109.5 . . ?
N2 C17 H17 107.8 . . ?
C18 C17 N2 114.0(15) . . ?
C18 C17 H17 107.8 . . ?
C19 C17 N2 110.9(13) . . ?
C19 C17 H17 107.8 . . ?
C19 C17 C18 108.3(12) . . ?
C17 C18 H18A 109.5 . . ?
C17 C18 H18B 109.5 . . ?
C17 C18 H18C 109.5 . . ?
H18A C18 H18B 109.5 . . ?
H18A C18 H18C 109.5 . . ?
H18B C18 H18C 109.5 . . ?
C17 C19 H19A 109.5 . . ?
C17 C19 H19B 109.5 . . ?
C17 C19 H19C 109.5 . . ?
H19A C19 H19B 109.5 . . ?
H19A C19 H19C 109.5 . . ?
H19B C19 H19C 109.5 . . ?
C4 Si1A C3A 112.8(9) . . ?
C1A Si1A C4 114.5(10) . . ?
C1A Si1A C3A 109.0(13) . . ?
C2A Si1A C4 123.9(13) . . ?
C2A Si1A C1A 100.4(16) . . ?
C2A Si1A C3A 93.7(12) . . ?
Si1A C1A H1AA 109.5 . . ?
Si1A C1A H1AB 109.5 . . ?
Si1A C1A H1AC 109.5 . . ?
H1AA C1A H1AB 109.5 . . ?
H1AA C1A H1AC 109.5 . . ?
H1AB C1A H1AC 109.5 . . ?
Si1A C2A H2AA 109.5 . . ?
Si1A C2A H2AB 109.5 . . ?
Si1A C2A H2AC 109.5 . . ?
H2AA C2A H2AB 109.5 . . ?
H2AA C2A H2AC 109.5 . . ?
H2AB C2A H2AC 109.5 . . ?
Si1A C3A H3AA 109.5 . . ?
Si1A C3A H3AB 109.5 . . ?
Si1A C3A H3AC 109.5 . . ?
H3AA C3A H3AB 109.5 . . ?
H3AA C3A H3AC 109.5 . . ?
H3AB C3A H3AC 109.5 . . ?
N2 C17A H17A 106.1 . . ?
N2 C17A C18A 120(2) . . ?
N2 C17A C19A 111(2) . . ?
C18A C17A H17A 106.1 . . ?
C19A C17A H17A 106.1 . . ?
C19A C17A C18A 106.9(16) . . ?
C17A C18A H18D 109.5 . . ?
C17A C18A H18E 109.5 . . ?
C17A C18A H18F 109.5 . . ?
H18D C18A H18E 109.5 . . ?
H18D C18A H18F 109.5 . . ?
H18E C18A H18F 109.5 . . ?
C17A C19A H19D 109.5 . . ?
C17A C19A H19E 109.5 . . ?
C17A C19A H19F 109.5 . . ?
H19D C19A H19E 109.5 . . ?
H19D C19A H19F 109.5 . . ?
H19E C19A H19F 109.5 . . ?

loop_
_geom_bond_atom_site_label_1
_geom_bond_atom_site_label_2
_geom_bond_distance
_geom_bond_site_symmetry_2
_geom_bond_publ_flag
Cr1 Cl1 2.3478(10) . ?
Cr1 N1 2.139(3) . ?
Cr1 N2 2.293(3) . ?
Cr1 C4 2.221(3) . ?
Si2 C4 1.865(3) . ?
Si2 C5 1.878(5) . ?
Si2 C6 1.887(4) . ?
Si2 C7 1.893(4) . ?
Si3 C4 1.872(3) . ?
Si3 C8 1.886(5) . ?
Si3 C9 1.879(5) . ?
Si3 C10 1.898(5) . ?
N1 C10 1.501(5) . ?
N1 C11 1.488(6) . ?
N1 C12 1.486(5) . ?
N2 C13 1.489(5) . ?
N2 C14 1.507(6) . ?
N2 C17 1.59(2) . ?
N2 C17A 1.43(3) . ?
C4 Si1 1.851(5) . ?
C4 Si1A 1.870(9) . ?
C5 H5A 0.9600 . ?
C5 H5B 0.9600 . ?
C5 H5C 0.9600 . ?
C6 H6A 0.9600 . ?
C6 H6B 0.9600 . ?
C6 H6C 0.9600 . ?
C7 H7A 0.9600 . ?
C7 H7B 0.9600 . ?
C7 H7C 0.9600 . ?
C8 H8A 0.9600 . ?
C8 H8B 0.9600 . ?
C8 H8C 0.9600 . ?
C9 H9A 0.9600 . ?
C9 H9B 0.9600 . ?
C9 H9C 0.9600 . ?
C10 H10A 0.9700 . ?
C10 H10B 0.9700 . ?
C11 H11A 0.9600 . ?
C11 H11B 0.9600 . ?
C11 H11C 0.9600 . ?
C12 H12A 0.9700 . ?
C12 H12B 0.9700 . ?
C12 C13 1.504(6) . ?
C13 H13A 0.9700 . ?
C13 H13B 0.9700 . ?
C14 H14 0.9800 . ?
C14 C15 1.528(7) . ?
C14 C16 1.527(7) . ?
C15 H15A 0.9600 . ?
C15 H15B 0.9600 . ?
C15 H15C 0.9600 . ?
C16 H16A 0.9600 . ?
C16 H16B 0.9600 . ?
C16 H16C 0.9600 . ?
Si1 C1 1.908(13) . ?
Si1 C2 1.97(2) . ?
Si1 C3 1.90(2) . ?
C1 H1A 0.9600 . ?
C1 H1B 0.9600 . ?
C1 H1C 0.9600 . ?
C2 H2A 0.9600 . ?
C2 H2B 0.9600 . ?
C2 H2C 0.9600 . ?
C3 H3A 0.9600 . ?
C3 H3B 0.9600 . ?
C3 H3C 0.9600 . ?
C17 H17 0.9800 . ?
C17 C18 1.533(12) . ?
C17 C19 1.518(12) . ?
C18 H18A 0.9600 . ?
C18 H18B 0.9600 . ?
C18 H18C 0.9600 . ?
C19 H19A 0.9600 . ?
C19 H19B 0.9600 . ?
C19 H19C 0.9600 . ?
Si1A C1A 1.84(3) . ?
Si1A C2A 1.68(4) . ?
Si1A C3A 1.96(3) . ?
C1A H1AA 0.9600 . ?
C1A H1AB 0.9600 . ?
C1A H1AC 0.9600 . ?
C2A H2AA 0.9600 . ?
C2A H2AB 0.9600 . ?
C2A H2AC 0.9600 . ?
C3A H3AA 0.9600 . ?
C3A H3AB 0.9600 . ?
C3A H3AC 0.9600 . ?
C17A H17A 0.9800 . ?
C17A C18A 1.548(13) . ?
C17A C19A 1.518(13) . ?
C18A H18D 0.9600 . ?
C18A H18E 0.9600 . ?
C18A H18F 0.9600 . ?
C19A H19D 0.9600 . ?
C19A H19E 0.9600 . ?
C19A H19F 0.9600 . ?

loop_
_twin_individual_id
_twin_individual_mass_fraction_refined
1 0.52(3)
2 0.48(3)
